data_7208904
loop_
_publ_author_name
'Aaker\"oy, Christer B.'
'Panikkattu, Sheelu'
'DeHaven, Baillie'
'Desper, John'

_publ_section_title
;
 Interdependence of structure and physical properties in co-crystals of
 azopyridines
;
_journal_issue 3
_journal_name_full CrystEngComm
_journal_page_first 463
_journal_paper_doi 10.1039/c2ce26153g
_journal_volume 15
_journal_year 2013
_chemical_formula_moiety
;
(C10 H8 N4) (C10 H18 O4)
;
_chemical_formula_sum 'C20 H26 N4 O4'
_chemical_formula_weight 386.45
_chemical_name_systematic
;
03-03BD (3-pyridyl)-N=N-(3-pyridyl), HOOC-(CH2)8-COOH
;
_space_group_IT_number 2
_symmetry_cell_setting triclinic
_symmetry_space_group_name_Hall '-P 1'
_symmetry_space_group_name_H-M 'P -1'
_atom_sites_solution_hydrogens geom
_atom_sites_solution_primary direct
_atom_sites_solution_secondary difmap
_audit_creation_method SHELXL-97
_cell_angle_alpha 77.525(14)
_cell_angle_beta 80.368(13)
_cell_angle_gamma 85.474(14)
_cell_formula_units_Z 2
_cell_length_a 7.0388(14)
_cell_length_b 8.2451(18)
_cell_length_c 17.490(4)
_cell_measurement_reflns_used 2500
_cell_measurement_temperature 120(2)
_cell_measurement_theta_max 29.94
_cell_measurement_theta_min 2.94
_cell_volume 976.1(4)
_computing_cell_refinement 'Bruker SAINT'
_computing_data_collection 'Bruker APEX2'
_computing_data_reduction 'Bruker SAINT'
_computing_molecular_graphics 'Bruker SHELXTL'
_computing_publication_material 'Bruker SHELXTL'
_computing_structure_refinement 'SHELXL-97 (Sheldrick, 2008)'
_computing_structure_solution 'SHELXS-97 (Sheldrick, 2008)'
_diffrn_ambient_temperature 120(2)
_diffrn_measured_fraction_theta_full 0.971
_diffrn_measured_fraction_theta_max 0.971
_diffrn_measurement_device_type 'Bruker APEX-II CCD'
_diffrn_measurement_method '\f and \w scans'
_diffrn_radiation_monochromator graphite
_diffrn_radiation_source 'fine-focus sealed tube'
_diffrn_radiation_type MoK\a
_diffrn_radiation_wavelength 0.71073
_diffrn_reflns_av_R_equivalents 0.0840
_diffrn_reflns_av_sigmaI/netI 0.0802
_diffrn_reflns_limit_h_max 10
_diffrn_reflns_limit_h_min -9
_diffrn_reflns_limit_k_max 11
_diffrn_reflns_limit_k_min -11
_diffrn_reflns_limit_l_max 25
_diffrn_reflns_limit_l_min 0
_diffrn_reflns_number 6041
_diffrn_reflns_theta_full 31.00
_diffrn_reflns_theta_max 31.00
_diffrn_reflns_theta_min 2.41
_exptl_absorpt_coefficient_mu 0.093
_exptl_absorpt_correction_T_max 0.9944
_exptl_absorpt_correction_T_min 0.9780
_exptl_absorpt_correction_type multi-scan
_exptl_absorpt_process_details SADABS
_exptl_crystal_colour orange
_exptl_crystal_density_diffrn 1.315
_exptl_crystal_density_method 'not measured'
_exptl_crystal_description plate
_exptl_crystal_F_000 412
_exptl_crystal_size_max 0.24
_exptl_crystal_size_mid 0.16
_exptl_crystal_size_min 0.06
_refine_diff_density_max 0.609
_refine_diff_density_min -0.371
_refine_diff_density_rms 0.092
_refine_ls_extinction_method none
_refine_ls_goodness_of_fit_ref 1.177
_refine_ls_hydrogen_treatment mixed
_refine_ls_matrix_type full
_refine_ls_number_parameters 259
_refine_ls_number_reflns 6041
_refine_ls_number_restraints 0
_refine_ls_restrained_S_all 1.177
_refine_ls_R_factor_all 0.1782
_refine_ls_R_factor_gt 0.0930
_refine_ls_shift/su_max 0.000
_refine_ls_shift/su_mean 0.000
_refine_ls_structure_factor_coef Fsqd
_refine_ls_weighting_details 'calc w=1/[\s^2^(Fo^2^)+(0.1000P)^2^+0.0000P] where P=(Fo^2^+2Fc^2^)/3'
_refine_ls_weighting_scheme calc
_refine_ls_wR_factor_gt 0.2017
_refine_ls_wR_factor_ref 0.2462
_reflns_number_gt 2977
_reflns_number_total 6041
_reflns_threshold_expression >2sigma(I)
_cod_data_source_file c2ce26153g.txt
_cod_data_source_block 3,3'azpy:SeA
_cod_depositor_comments
;
The following automatic conversions were performed:

'_symmetry_cell_setting' value 'Triclinic' changed to 'triclinic'
according to /home/saulius/struct/CIF-dictionaries/cif_core.dic
dictionary named 'cif_core.dic' version 2.4.2 from 2011-04-26.

Automatic conversion script
Id: cif_fix_values 1891 2012-01-12 08:04:46Z andrius 
;
_cod_original_cell_volume 976.1(3)
_cod_original_sg_symbol_H-M P-1
_cod_database_code 7208904

loop_
_symmetry_equiv_pos_as_xyz
'x, y, z'
'-x, -y, -z'

loop_
_atom_site_label
_atom_site_type_symbol
_atom_site_fract_x
_atom_site_fract_y
_atom_site_fract_z
_atom_site_U_iso_or_equiv
_atom_site_adp_type
_atom_site_occupancy
_atom_site_symmetry_multiplicity
_atom_site_calc_flag
_atom_site_refinement_flags
N11 N 0.0857(3) 0.5352(2) 0.72502(11) 0.0399(5) Uani 1 1 d .
C12 C 0.2303(4) 0.4661(3) 0.68101(13) 0.0374(6) Uani 1 1 d .
H12 H 0.3569 0.4631 0.6936 0.045 Uiso 1 1 calc R
C13 C 0.2033(3) 0.3984(3) 0.61759(13) 0.0359(5) Uani 1 1 d .
N13 N 0.3754(3) 0.3364(2) 0.57424(11) 0.0373(5) Uani 1 1 d .
C14 C 0.0181(4) 0.3991(3) 0.60046(13) 0.0379(6) Uani 1 1 d .
H14 H -0.0050 0.3530 0.5577 0.045 Uiso 1 1 calc R
C15 C -0.1317(4) 0.4676(3) 0.64619(14) 0.0404(6) Uani 1 1 d .
H15 H -0.2603 0.4678 0.6362 0.048 Uiso 1 1 calc R
C16 C -0.0920(4) 0.5365(3) 0.70728(14) 0.0411(6) Uani 1 1 d .
H16 H -0.1954 0.5866 0.7377 0.049 Uiso 1 1 calc R
N21 N 0.6347(3) 0.0966(2) 0.36068(11) 0.0385(5) Uani 1 1 d .
C22 C 0.4888(4) 0.1610(3) 0.40656(13) 0.0363(5) Uani 1 1 d .
H22 H 0.3628 0.1670 0.3931 0.044 Uiso 1 1 calc R
C23 C 0.5140(4) 0.2192(3) 0.47281(13) 0.0360(5) Uani 1 1 d .
N23 N 0.3443(3) 0.2808(2) 0.51574(11) 0.0367(5) Uani 1 1 d .
C24 C 0.6992(4) 0.2100(3) 0.49337(14) 0.0396(6) Uani 1 1 d .
H24 H 0.7207 0.2457 0.5392 0.048 Uiso 1 1 calc R
C25 C 0.8499(4) 0.1472(3) 0.44488(14) 0.0400(6) Uani 1 1 d .
H25 H 0.9778 0.1423 0.4562 0.048 Uiso 1 1 calc R
C26 C 0.8132(4) 0.0912(3) 0.37923(14) 0.0399(6) Uani 1 1 d .
H26 H 0.9177 0.0477 0.3466 0.048 Uiso 1 1 calc R
C31 C 0.3644(4) 0.6487(3) 0.84364(13) 0.0359(5) Uani 1 1 d .
O31 O 0.1782(3) 0.6731(2) 0.83866(10) 0.0473(5) Uani 1 1 d .
H31 H 0.146(4) 0.614(3) 0.7959(17) 0.057 Uiso 1 1 d .
O32 O 0.4776(3) 0.5801(2) 0.80016(10) 0.0469(5) Uani 1 1 d .
C32 C 0.4133(3) 0.7154(3) 0.91117(14) 0.0387(6) Uani 1 1 d .
H32A H 0.3317 0.6615 0.9605 0.046 Uiso 1 1 calc R
H32B H 0.3779 0.8359 0.9021 0.046 Uiso 1 1 calc R
C33 C 0.6229(3) 0.6919(3) 0.92453(14) 0.0370(5) Uani 1 1 d .
H33A H 0.7057 0.7541 0.8777 0.044 Uiso 1 1 calc R
H33B H 0.6633 0.5726 0.9307 0.044 Uiso 1 1 calc R
C34 C 0.6501(3) 0.7530(3) 0.99840(14) 0.0371(5) Uani 1 1 d .
H34A H 0.6059 0.8715 0.9919 0.044 Uiso 1 1 calc R
H34B H 0.5658 0.6902 1.0446 0.044 Uiso 1 1 calc R
C35 C 0.8543(4) 0.7368(3) 1.01674(14) 0.0388(6) Uani 1 1 d .
H35A H 0.9403 0.7964 0.9702 0.047 Uiso 1 1 calc R
H35B H 0.8974 0.6179 1.0259 0.047 Uiso 1 1 calc R
C36 C 0.8744(4) 0.8058(3) 1.08918(14) 0.0391(6) Uani 1 1 d .
H36A H 0.8266 0.9235 1.0808 0.047 Uiso 1 1 calc R
H36B H 0.7917 0.7434 1.1360 0.047 Uiso 1 1 calc R
C37 C 1.0800(4) 0.7957(3) 1.10665(14) 0.0394(6) Uani 1 1 d .
H37A H 1.1640 0.8510 1.0583 0.047 Uiso 1 1 calc R
H37B H 1.1242 0.6772 1.1184 0.047 Uiso 1 1 calc R
C38 C 1.1070(4) 0.8745(3) 1.17577(13) 0.0387(6) Uani 1 1 d .
H38A H 1.0636 0.9933 1.1648 0.046 Uiso 1 1 calc R
H38B H 1.0265 0.8183 1.2249 0.046 Uiso 1 1 calc R
C39 C 1.3169(4) 0.8602(3) 1.18793(13) 0.0397(6) Uani 1 1 d .
H39A H 1.3572 0.7407 1.1993 0.048 Uiso 1 1 calc R
H39B H 1.3957 0.9123 1.1375 0.048 Uiso 1 1 calc R
C40 C 1.3638(4) 0.9369(3) 1.25281(14) 0.0381(6) Uani 1 1 d .
O40 O 1.5498(3) 0.9540(2) 1.24719(10) 0.0468(5) Uani 1 1 d .
H40 H 1.578(4) 1.022(3) 1.2905(16) 0.056 Uiso 1 1 d .
O41 O 1.2446(3) 0.9794(3) 1.30463(10) 0.0536(5) Uani 1 1 d .

loop_
_atom_site_aniso_label
_atom_site_aniso_U_11
_atom_site_aniso_U_22
_atom_site_aniso_U_33
_atom_site_aniso_U_23
_atom_site_aniso_U_13
_atom_site_aniso_U_12
N11 0.0430(13) 0.0500(13) 0.0278(10) -0.0084(9) -0.0063(8) -0.0050(9)
C12 0.0399(15) 0.0453(14) 0.0285(11) -0.0060(10) -0.0094(10) -0.0065(10)
C13 0.0379(14) 0.0438(14) 0.0266(11) -0.0049(10) -0.0073(9) -0.0071(10)
N13 0.0439(13) 0.0427(12) 0.0272(9) -0.0068(8) -0.0093(8) -0.0069(9)
C14 0.0399(15) 0.0456(14) 0.0296(11) -0.0042(10) -0.0118(10) -0.0075(11)
C15 0.0387(15) 0.0493(15) 0.0336(12) -0.0059(11) -0.0087(10) -0.0056(11)
C16 0.0404(15) 0.0466(15) 0.0346(13) -0.0061(11) -0.0039(10) -0.0027(11)
N21 0.0387(13) 0.0475(12) 0.0303(10) -0.0080(9) -0.0078(8) -0.0039(9)
C22 0.0361(14) 0.0440(14) 0.0295(11) -0.0069(10) -0.0078(9) -0.0034(10)
C23 0.0431(15) 0.0377(13) 0.0282(11) -0.0047(10) -0.0085(10) -0.0059(10)
N23 0.0428(13) 0.0428(12) 0.0268(9) -0.0076(8) -0.0097(8) -0.0063(9)
C24 0.0411(15) 0.0450(14) 0.0332(12) -0.0029(11) -0.0116(10) -0.0068(11)
C25 0.0392(15) 0.0446(15) 0.0372(13) -0.0019(11) -0.0146(10) -0.0073(11)
C26 0.0426(16) 0.0428(14) 0.0333(12) -0.0047(10) -0.0070(10) -0.0026(11)
C31 0.0378(14) 0.0417(14) 0.0289(11) -0.0064(10) -0.0092(10) 0.0007(10)
O31 0.0435(11) 0.0668(12) 0.0377(10) -0.0204(9) -0.0120(8) 0.0004(9)
O32 0.0422(11) 0.0641(12) 0.0408(10) -0.0235(9) -0.0092(8) 0.0000(8)
C32 0.0396(15) 0.0453(14) 0.0334(12) -0.0097(10) -0.0100(10) -0.0014(11)
C33 0.0395(14) 0.0417(14) 0.0315(11) -0.0093(10) -0.0095(9) 0.0003(10)
C34 0.0392(14) 0.0410(13) 0.0335(12) -0.0100(10) -0.0110(10) 0.0005(10)
C35 0.0416(15) 0.0453(14) 0.0326(12) -0.0126(10) -0.0088(10) -0.0009(11)
C36 0.0422(15) 0.0441(14) 0.0346(12) -0.0107(11) -0.0126(10) -0.0029(11)
C37 0.0402(15) 0.0460(15) 0.0347(12) -0.0115(11) -0.0107(10) 0.0013(11)
C38 0.0414(15) 0.0460(14) 0.0298(12) -0.0095(10) -0.0065(10) -0.0019(11)
C39 0.0437(15) 0.0466(14) 0.0306(12) -0.0115(11) -0.0064(10) -0.0021(11)
C40 0.0394(15) 0.0437(14) 0.0310(12) -0.0060(10) -0.0078(10) -0.0007(11)
O40 0.0404(11) 0.0700(13) 0.0360(9) -0.0216(9) -0.0066(7) -0.0064(9)
O41 0.0429(12) 0.0836(15) 0.0419(10) -0.0302(10) -0.0061(8) -0.0022(9)

loop_
_atom_type_symbol
_atom_type_description
_atom_type_scat_dispersion_real
_atom_type_scat_dispersion_imag
_atom_type_scat_source
C C 0.0033 0.0016 'International Tables Vol C Tables 4.2.6.8 and 6.1.1.4'
H H 0.0000 0.0000 'International Tables Vol C Tables 4.2.6.8 and 6.1.1.4'
N N 0.0061 0.0033 'International Tables Vol C Tables 4.2.6.8 and 6.1.1.4'
O O 0.0106 0.0060 'International Tables Vol C Tables 4.2.6.8 and 6.1.1.4'

loop_
_geom_angle_atom_site_label_1
_geom_angle_atom_site_label_2
_geom_angle_atom_site_label_3
_geom_angle
C16 N11 C12 118.0(2)
N11 C12 C13 122.8(2)
N11 C12 H12 118.6
C13 C12 H12 118.6
C14 C13 C12 118.6(2)
C14 C13 N13 125.8(2)
C12 C13 N13 115.6(2)
N23 N13 C13 113.3(2)
C15 C14 C13 119.0(2)
C15 C14 H14 120.5
C13 C14 H14 120.5
C14 C15 C16 118.9(2)
C14 C15 H15 120.6
C16 C15 H15 120.6
N11 C16 C15 122.8(2)
N11 C16 H16 118.6
C15 C16 H16 118.6
C22 N21 C26 118.3(2)
N21 C22 C23 122.8(2)
N21 C22 H22 118.6
C23 C22 H22 118.6
C22 C23 C24 119.0(2)
C22 C23 N23 115.8(2)
C24 C23 N23 125.2(2)
N13 N23 C23 113.5(2)
C25 C24 C23 118.0(2)
C25 C24 H24 121.0
C23 C24 H24 121.0
C24 C25 C26 119.7(2)
C24 C25 H25 120.1
C26 C25 H25 120.1
N21 C26 C25 122.2(2)
N21 C26 H26 118.9
C25 C26 H26 118.9
O32 C31 O31 123.9(2)
O32 C31 C32 125.0(2)
O31 C31 C32 111.14(19)
C31 O31 H31 109.4(15)
C31 C32 C33 116.4(2)
C31 C32 H32A 108.2
C33 C32 H32A 108.2
C31 C32 H32B 108.2
C33 C32 H32B 108.2
H32A C32 H32B 107.3
C32 C33 C34 111.15(19)
C32 C33 H33A 109.4
C34 C33 H33A 109.4
C32 C33 H33B 109.4
C34 C33 H33B 109.4
H33A C33 H33B 108.0
C35 C34 C33 115.5(2)
C35 C34 H34A 108.4
C33 C34 H34A 108.4
C35 C34 H34B 108.4
C33 C34 H34B 108.4
H34A C34 H34B 107.5
C34 C35 C36 113.2(2)
C34 C35 H35A 108.9
C36 C35 H35A 108.9
C34 C35 H35B 108.9
C36 C35 H35B 108.9
H35A C35 H35B 107.7
C37 C36 C35 113.8(2)
C37 C36 H36A 108.8
C35 C36 H36A 108.8
C37 C36 H36B 108.8
C35 C36 H36B 108.8
H36A C36 H36B 107.7
C36 C37 C38 115.0(2)
C36 C37 H37A 108.5
C38 C37 H37A 108.5
C36 C37 H37B 108.5
C38 C37 H37B 108.5
H37A C37 H37B 107.5
C39 C38 C37 111.09(19)
C39 C38 H38A 109.4
C37 C38 H38A 109.4
C39 C38 H38B 109.4
C37 C38 H38B 109.4
H38A C38 H38B 108.0
C40 C39 C38 116.4(2)
C40 C39 H39A 108.2
C38 C39 H39A 108.2
C40 C39 H39B 108.2
C38 C39 H39B 108.2
H39A C39 H39B 107.3
O41 C40 O40 123.3(2)
O41 C40 C39 124.6(2)
O40 C40 C39 112.1(2)
C40 O40 H40 110.4(14)

loop_
_geom_bond_atom_site_label_1
_geom_bond_atom_site_label_2
_geom_bond_distance
N11 C16 1.337(3)
N11 C12 1.338(3)
C12 C13 1.390(3)
C12 H12 0.9500
C13 C14 1.385(3)
C13 N13 1.437(3)
N13 N23 1.264(3)
C14 C15 1.375(3)
C14 H14 0.9500
C15 C16 1.389(3)
C15 H15 0.9500
C16 H16 0.9500
N21 C22 1.343(3)
N21 C26 1.344(3)
C22 C23 1.388(3)
C22 H22 0.9500
C23 C24 1.401(3)
C23 N23 1.420(3)
C24 C25 1.383(3)
C24 H24 0.9500
C25 C26 1.395(3)
C25 H25 0.9500
C26 H26 0.9500
C31 O32 1.202(3)
C31 O31 1.324(3)
C31 C32 1.504(3)
O31 H31 1.04(3)
C32 C33 1.523(3)
C32 H32A 0.9900
C32 H32B 0.9900
C33 C34 1.530(3)
C33 H33A 0.9900
C33 H33B 0.9900
C34 C35 1.514(3)
C34 H34A 0.9900
C34 H34B 0.9900
C35 C36 1.527(3)
C35 H35A 0.9900
C35 H35B 0.9900
C36 C37 1.521(3)
C36 H36A 0.9900
C36 H36B 0.9900
C37 C38 1.535(3)
C37 H37A 0.9900
C37 H37B 0.9900
C38 C39 1.519(3)
C38 H38A 0.9900
C38 H38B 0.9900
C39 C40 1.505(3)
C39 H39A 0.9900
C39 H39B 0.9900
C40 O41 1.219(3)
C40 O40 1.313(3)
O40 H40 1.08(3)

loop_
_geom_hbond_atom_site_label_D
_geom_hbond_atom_site_label_H
_geom_hbond_atom_site_label_A
_geom_hbond_distance_DH
_geom_hbond_distance_HA
_geom_hbond_distance_DA
_geom_hbond_angle_DHA
_geom_hbond_site_symmetry_A
O31 H31 N11 1.04(3) 1.65(3) 2.682(3) 175(2) .
O40 H40 N21 1.08(3) 1.61(3) 2.683(3) 171(2) 1_666

loop_
_geom_torsion_atom_site_label_1
_geom_torsion_atom_site_label_2
_geom_torsion_atom_site_label_3
_geom_torsion_atom_site_label_4
_geom_torsion
C16 N11 C12 C13 0.9(3)
N11 C12 C13 C14 -1.6(4)
N11 C12 C13 N13 177.1(2)
C14 C13 N13 N23 0.6(3)
C12 C13 N13 N23 -178.0(2)
C12 C13 C14 C15 0.5(3)
N13 C13 C14 C15 -178.0(2)
C13 C14 C15 C16 1.1(4)
C12 N11 C16 C15 0.8(4)
C14 C15 C16 N11 -1.9(4)
C26 N21 C22 C23 -1.1(3)
N21 C22 C23 C24 -0.4(3)
N21 C22 C23 N23 -179.0(2)
C13 N13 N23 C23 -179.90(18)
C22 C23 N23 N13 -178.2(2)
C24 C23 N23 N13 3.3(3)
C22 C23 C24 C25 1.8(3)
N23 C23 C24 C25 -179.7(2)
C23 C24 C25 C26 -1.9(3)
C22 N21 C26 C25 1.1(3)
C24 C25 C26 N21 0.4(4)
O32 C31 C32 C33 -0.3(4)
O31 C31 C32 C33 178.7(2)
C31 C32 C33 C34 -175.7(2)
C32 C33 C34 C35 -179.5(2)
C33 C34 C35 C36 177.8(2)
C34 C35 C36 C37 -178.0(2)
C35 C36 C37 C38 176.1(2)
C36 C37 C38 C39 -179.3(2)
C37 C38 C39 C40 178.5(2)
C38 C39 C40 O41 14.8(4)
C38 C39 C40 O40 -164.9(2)
